data_7135412
loop_
_publ_author_name
'Deng, Zhihong'
'Zhang, Hong'
'Luo, Ming'
'Xia, Haiping'

_publ_section_title
;
 Tuning the reactivity of an osmium-peroxo unit by modulating metallacycle
 aromaticity.
;
_journal_issue 21
_journal_name_full 'Chemical communications (Cambridge, England)'
_journal_page_first 5914
_journal_page_last 5918
_journal_paper_doi 10.1039/d5cc07078c
_journal_volume 62
_journal_year 2026
_chemical_formula_moiety 'C63 H52 O4 Os P3, C24 H20 B, 1.5(C H2 Cl2)'
_chemical_formula_sum 'C88.5 H75 B Cl3 O4 Os P3'
_chemical_formula_weight 1602.75
_space_group_crystal_system monoclinic
_space_group_IT_number 14
_space_group_name_Hall '-P 2ybc'
_space_group_name_H-M_alt 'P 1 21/c 1'
_atom_sites_solution_hydrogens mixed
_audit_creation_date 2024-09-14
_audit_creation_method
;
Olex2 1.5
(compiled 2023.08.24 svn.re1ec1418 for OlexSys, GUI svn.r6817)
;
_audit_update_record
;
2025-12-12 deposited with the CCDC.	2026-02-19 downloaded from the CCDC.
;
_cell_angle_alpha 90
_cell_angle_beta 96.580(2)
_cell_angle_gamma 90
_cell_formula_units_Z 4
_cell_length_a 13.0065(3)
_cell_length_b 24.5208(5)
_cell_length_c 23.9619(5)
_cell_measurement_reflns_used 9899
_cell_measurement_temperature 181(2)
_cell_measurement_theta_max 29.0900
_cell_measurement_theta_min 2.5020
_cell_volume 7591.8(3)
_computing_molecular_graphics 'Olex2 1.5 (Dolomanov et al., 2009)'
_computing_publication_material 'Olex2 1.5 (Dolomanov et al., 2009)'
_computing_structure_refinement 'ShelXL (Sheldrick, 2015)'
_diffrn_ambient_temperature 181(2)
_diffrn_measured_fraction_theta_full 0.999
_diffrn_measured_fraction_theta_max 0.999
_diffrn_measurement_device_type 'SuperNova, Dual, Mo at zero, Atlas'
_diffrn_radiation_type MoK\a
_diffrn_radiation_wavelength 0.71073
_diffrn_reflns_av_R_equivalents 0.0404
_diffrn_reflns_av_unetI/netI 0.0486
_diffrn_reflns_Laue_measured_fraction_full 0.999
_diffrn_reflns_Laue_measured_fraction_max 0.999
_diffrn_reflns_limit_h_max 16
_diffrn_reflns_limit_h_min -16
_diffrn_reflns_limit_k_max 28
_diffrn_reflns_limit_k_min -31
_diffrn_reflns_limit_l_max 31
_diffrn_reflns_limit_l_min -31
_diffrn_reflns_number 46781
_diffrn_reflns_point_group_measured_fraction_full 0.999
_diffrn_reflns_point_group_measured_fraction_max 0.999
_diffrn_reflns_theta_full 25.242
_diffrn_reflns_theta_max 27.499
_diffrn_reflns_theta_min 2.190
_exptl_absorpt_coefficient_mu 1.900
_exptl_absorpt_correction_T_max 1.00000
_exptl_absorpt_correction_T_min 0.65571
_exptl_absorpt_correction_type multi-scan
_exptl_absorpt_process_details
;
CrysAlisPro 1.171.38.43 (Rigaku Oxford Diffraction, 2015)
Empirical absorption correction using spherical harmonics,
 implemented in SCALE3 ABSPACK scaling algorithm.
;
_exptl_crystal_colour 'metallic brownish orange'
_exptl_crystal_colour_lustre metallic
_exptl_crystal_colour_modifier brownish
_exptl_crystal_colour_primary orange
_exptl_crystal_density_diffrn 1.402
_exptl_crystal_description block
_exptl_crystal_F_000 3260
_exptl_crystal_size_max 0.3
_exptl_crystal_size_mid 0.2
_exptl_crystal_size_min 0.2
_refine_diff_density_max 1.515
_refine_diff_density_min -1.340
_refine_diff_density_rms 0.101
_refine_ls_extinction_method none
_refine_ls_goodness_of_fit_ref 1.098
_refine_ls_hydrogen_treatment constr
_refine_ls_matrix_type full
_refine_ls_number_parameters 948
_refine_ls_number_reflns 17402
_refine_ls_number_restraints 105
_refine_ls_restrained_S_all 1.107
_refine_ls_R_factor_all 0.0625
_refine_ls_R_factor_gt 0.0479
_refine_ls_shift/su_max 0.001
_refine_ls_shift/su_mean 0.000
_refine_ls_structure_factor_coef Fsqd
_refine_ls_weighting_details 'w=1/[\s^2^(Fo^2^)+(0.0281P)^2^+20.9634P] where P=(Fo^2^+2Fc^2^)/3'
_refine_ls_weighting_scheme calc
_refine_ls_wR_factor_gt 0.0977
_refine_ls_wR_factor_ref 0.1022
_reflns_Friedel_coverage 0.000
_reflns_number_gt 14502
_reflns_number_total 17402
_reflns_threshold_expression 'I > 2\s(I)'
_cod_data_source_file d5cc07078c2.cif
_cod_data_source_block dzh151126-1-original
_cod_depositor_comments 'Adding full bibliography for 7135412--7135413.cif.'
_cod_original_cell_volume 7591.9(3)
_cod_original_formula_sum 'C88.50 H75 B Cl3 O4 Os P3'
_cod_database_code 7135412
_shelx_shelxl_version_number 2016/6
_shelx_space_group_comment
;
The symmetry employed for this shelxl refinement is uniquely defined
by the following loop, which should always be used as a source of
symmetry information in preference to the above space-group names.
They are only intended as comments.
;
_shelx_estimated_absorpt_t_max 0.702
_shelx_estimated_absorpt_t_min 0.599
_olex2_refinement_description
;
1. Restrained distances
 C1A-Cl1A
 1.77 with sigma of 0.02
 C1A-Cl1
 1.77 with sigma of 0.02
 C0-Cl2
 1.77 with sigma of 0.02
2. Uiso/Uaniso restraints and constraints
C89 \\sim Cl4 \\sim Cl0A \\sim Cl3: within 2A with sigma of 0.01 and sigma for
terminal atoms of 0.02 within 2A
Cl2 \\sim Cl1 \\sim C0 \\sim C1A \\sim Cl1A: within 2A with sigma of 0.01 and
sigma for terminal atoms of 0.02 within 2A
C70 \\sim C71 \\sim C72 \\sim C73 \\sim C74 \\sim C75: within 2A with sigma of
0.01 and sigma for terminal atoms of 0.02 within 2A
3. Others
 Fixed Sof: Cl4(0.65) H89A(0.65) H89B(0.65) H89C(0.35) H89D(0.35) Cl0A(0.35)
 Cl1(0.5) Cl2(0.25) C0(0.25) H0A(0.25) H0B(0.25) Cl1A(0.25) C1A(0.25)
 H1AA(0.25) H1AB(0.25)
4.a Rotating group:
 O1(H1)
4.b Secondary CH2 refined with riding coordinates:
 C89(H89A,H89B), C89(H89C,H89D), C0(H0A,H0B), C1A(H1AA,H1AB)
4.c Aromatic/amide H refined with riding coordinates:
 C3(H3), C7(H7), C5(H5), C51(H51), C59(H59), C15(H15), C63(H63), C49(H49),
 C17(H17), C23(H23), C21(H21), C48(H48), C11(H11), C45(H45), C57(H57), C47(H47),
  C54(H54), C27(H27), C53(H53), C55(H55), C44(H44), C18(H18), C42(H42),
 C24(H24), C87(H87), C33(H33), C14(H14), C50(H50), C41(H41), C25(H25), C19(H19),
  C12(H12), C35(H35), C20(H20), C56(H56), C13(H13), C62(H62), C60(H60),
 C29(H29), C31(H31), C39(H39), C43(H43), C77(H77), C26(H26), C32(H32), C83(H83),
  C61(H61), C79(H79), C75(H75), C81(H81), C30(H30), C85(H85), C38(H38),
 C71(H71), C84(H84), C37(H37), C36(H36), C80(H80), C86(H86), C73(H73), C65(H65),
  C72(H72), C69(H69), C78(H78), C67(H67), C66(H66), C74(H74), C68(H68)
4.d Idealised Me refined as rotating group:
 C9(H9A,H9B,H9C)
;
_olex2_submission_special_instructions 'No special instructions were received'

loop_
_space_group_symop_operation_xyz
'x, y, z'
'-x, y+1/2, -z+1/2'
'-x, -y, -z'
'x, -y-1/2, z-1/2'

loop_
_atom_site_label
_atom_site_type_symbol
_atom_site_fract_x
_atom_site_fract_y
_atom_site_fract_z
_atom_site_U_iso_or_equiv
_atom_site_adp_type
_atom_site_occupancy
_atom_site_site_symmetry_order
_atom_site_calc_flag
_atom_site_refinement_flags_posn
_atom_site_refinement_flags_adp
_atom_site_refinement_flags_occupancy
_atom_site_disorder_assembly
_atom_site_disorder_group
Os1 Os 0.58155(2) 0.96315(2) 0.77128(2) 0.02069(5) Uani 1 1 d . . . . .
P1 P 0.54353(8) 0.98420(5) 0.86539(4) 0.0240(2) Uani 1 1 d . . . . .
P2 P 0.62209(8) 0.93093(5) 0.68173(4) 0.0247(2) Uani 1 1 d . . . . .
P3 P 0.39189(8) 1.11190(4) 0.68181(4) 0.0237(2) Uani 1 1 d . . . . .
C3 C 0.5904(3) 1.08133(17) 0.72974(17) 0.0267(9) Uani 1 1 d . . . . .
H3 H 0.618054 1.115659 0.720753 0.032 Uiso 1 1 calc R . . . .
O1 O 0.5545(2) 0.88427(12) 0.79021(12) 0.0317(7) Uani 1 1 d . . . . .
H1 H 0.487342 0.866058 0.786814 0.048 Uiso 1 1 d GR . . . .
C7 C 0.7314(3) 0.95728(17) 0.80030(16) 0.0256(8) Uani 1 1 d . . . . .
H7 H 0.756256 0.923120 0.814895 0.031 Uiso 1 1 calc R . . . .
O2 O 0.3920(3) 0.98606(14) 0.73395(13) 0.0389(8) Uani 1 1 d . . . . .
O4 O 0.9329(3) 0.95300(15) 0.85528(17) 0.0535(10) Uani 1 1 d . . . . .
C4 C 0.6508(3) 1.03972(17) 0.75712(16) 0.0268(8) Uani 1 1 d . . . . .
C6 C 0.8006(3) 0.99942(19) 0.80048(17) 0.0299(9) Uani 1 1 d . . . . .
C1 C 0.4718(3) 1.01311(17) 0.73566(16) 0.0237(8) Uani 1 1 d . . . . .
C2 C 0.4874(3) 1.06809(17) 0.71704(16) 0.0254(9) Uani 1 1 d . . . . .
C5 C 0.7539(3) 1.04682(17) 0.77492(18) 0.0306(9) Uani 1 1 d . . . . .
H5 H 0.790133 1.079917 0.770591 0.037 Uiso 1 1 calc R . . . .
O3 O 0.9687(3) 1.03562(19) 0.8246(2) 0.0748(14) Uani 1 1 d . . . . .
C8 C 0.9086(4) 0.9989(2) 0.8270(2) 0.0400(11) Uani 1 1 d . . . . .
C9 C 1.0336(5) 0.9525(3) 0.8882(3) 0.080(2) Uani 1 1 d . . . . .
H9A H 1.087552 0.957969 0.863396 0.119 Uiso 1 1 calc GR . . . .
H9B H 1.044202 0.917402 0.907504 0.119 Uiso 1 1 calc GR . . . .
H9C H 1.037027 0.981959 0.916070 0.119 Uiso 1 1 calc GR . . . .
C34 C 0.5203(4) 0.8917(2) 0.64063(19) 0.0374(11) Uani 1 1 d . . . . .
C10 C 0.4961(4) 1.05193(18) 0.88076(16) 0.0311(10) Uani 1 1 d . . . . .
C16 C 0.4452(3) 0.93769(18) 0.88713(17) 0.0284(9) Uani 1 1 d . . . . .
C52 C 0.2834(3) 1.12157(17) 0.72109(17) 0.0276(9) Uani 1 1 d . . . . .
C22 C 0.6549(3) 0.97356(18) 0.91808(16) 0.0286(9) Uani 1 1 d . . . . .
C51 C 0.3278(4) 1.03050(19) 0.60631(18) 0.0330(10) Uani 1 1 d . . . . .
H51 H 0.347695 1.006066 0.636377 0.040 Uiso 1 1 calc R . . . .
C58 C 0.4562(3) 1.17590(17) 0.67632(18) 0.0301(9) Uani 1 1 d . . . . .
C59 C 0.5229(4) 1.1837(2) 0.6354(2) 0.0405(11) Uani 1 1 d . . . . .
H59 H 0.527832 1.156948 0.607170 0.049 Uiso 1 1 calc R . . . .
C15 C 0.5473(4) 1.0981(2) 0.86236(19) 0.0391(11) Uani 1 1 d . . . . .
H15 H 0.605214 1.093699 0.841974 0.047 Uiso 1 1 calc R . . . .
C63 C 0.4493(4) 1.21504(19) 0.7175(2) 0.0376(11) Uani 1 1 d . . . . .
H63 H 0.403694 1.209814 0.745321 0.045 Uiso 1 1 calc R . . . .
C28 C 0.7288(3) 0.88221(19) 0.68493(18) 0.0317(10) Uani 1 1 d . . . . .
C46 C 0.3432(3) 1.08640(18) 0.61379(16) 0.0263(9) Uani 1 1 d . . . . .
C40 C 0.6544(4) 0.98518(19) 0.63460(17) 0.0330(10) Uani 1 1 d . . . . .
C49 C 0.2543(4) 1.0458(2) 0.51164(19) 0.0416(12) Uani 1 1 d . . . . .
H49 H 0.224377 1.031807 0.476517 0.050 Uiso 1 1 calc R . . . .
C17 C 0.3560(4) 0.9294(2) 0.85117(19) 0.0394(11) Uani 1 1 d . . . . .
H17 H 0.346626 0.948020 0.816192 0.047 Uiso 1 1 calc R . . . .
C23 C 0.7017(4) 0.92242(19) 0.92233(18) 0.0331(10) Uani 1 1 d . . . . .
H23 H 0.673788 0.893630 0.898726 0.040 Uiso 1 1 calc R . . . .
C21 C 0.4577(4) 0.9095(2) 0.93788(19) 0.0412(12) Uani 1 1 d . . . . .
H21 H 0.519026 0.914314 0.962982 0.049 Uiso 1 1 calc R . . . .
C48 C 0.2678(4) 1.1013(2) 0.51849(19) 0.0449(13) Uani 1 1 d . . . . .
H48 H 0.246685 1.125290 0.488207 0.054 Uiso 1 1 calc R . . . .
C11 C 0.4118(4) 1.0595(2) 0.91129(18) 0.0434(12) Uani 1 1 d . . . . .
H11 H 0.376158 1.028926 0.924129 0.052 Uiso 1 1 calc R . . . .
C45 C 0.7505(4) 1.0109(2) 0.6441(2) 0.0466(13) Uani 1 1 d . . . . .
H45 H 0.801326 0.998200 0.672781 0.056 Uiso 1 1 calc R . . . .
C57 C 0.2807(4) 1.1019(2) 0.77442(19) 0.0409(12) Uani 1 1 d . . . . .
H57 H 0.338305 1.082564 0.792646 0.049 Uiso 1 1 calc R . . . .
C47 C 0.3123(4) 1.12223(19) 0.56961(18) 0.0357(11) Uani 1 1 d . . . . .
H47 H 0.321507 1.160438 0.574449 0.043 Uiso 1 1 calc R . . . .
C54 C 0.1123(4) 1.1592(2) 0.7226(2) 0.0476(13) Uani 1 1 d . . . . .
H54 H 0.054686 1.178893 0.704845 0.057 Uiso 1 1 calc R . . . .
C76 C -0.0188(4) 1.1829(2) 0.5140(3) 0.0498(14) Uani 1 1 d . . . . .
C27 C 0.6958(4) 1.0151(2) 0.9530(2) 0.0466(13) Uani 1 1 d . . . . .
H27 H 0.664648 1.050177 0.950778 0.056 Uiso 1 1 calc R . . . .
C53 C 0.1987(4) 1.1509(2) 0.6949(2) 0.0386(11) Uani 1 1 d . . . . .
H53 H 0.200608 1.165059 0.658162 0.046 Uiso 1 1 calc R . . . .
C55 C 0.1105(4) 1.1388(3) 0.7758(2) 0.0534(15) Uani 1 1 d . . . . .
H55 H 0.051168 1.144458 0.794789 0.064 Uiso 1 1 calc R . . . .
C44 C 0.7711(6) 1.0558(2) 0.6109(3) 0.0593(17) Uani 1 1 d . . . . .
H44 H 0.836633 1.073229 0.617026 0.071 Uiso 1 1 calc R . . . .
C18 C 0.2799(4) 0.8942(2) 0.8654(2) 0.0461(13) Uani 1 1 d . . . . .
H18 H 0.218847 0.888833 0.840224 0.055 Uiso 1 1 calc R . . . .
C42 C 0.6039(5) 1.0503(2) 0.5608(2) 0.0554(16) Uani 1 1 d . . . . .
H42 H 0.553274 1.063958 0.532537 0.066 Uiso 1 1 calc R . . . .
C24 C 0.7877(4) 0.9129(2) 0.9602(2) 0.0439(12) Uani 1 1 d . . . . .
H24 H 0.819081 0.877859 0.962579 0.053 Uiso 1 1 calc R . . . .
C87 C 0.2023(4) 1.2665(2) 0.5863(3) 0.0522(15) Uani 1 1 d . . . . .
H87 H 0.175952 1.271698 0.621274 0.063 Uiso 1 1 calc R . . . .
C33 C 0.8006(4) 0.8818(3) 0.6460(2) 0.0462(13) Uani 1 1 d . . . . .
H33 H 0.799498 0.909984 0.618728 0.055 Uiso 1 1 calc R . . . .
C14 C 0.5134(5) 1.1495(2) 0.8739(2) 0.0515(14) Uani 1 1 d . . . . .
H14 H 0.547846 1.180433 0.860943 0.062 Uiso 1 1 calc R . . . .
C50 C 0.2837(4) 1.0107(2) 0.5552(2) 0.0388(11) Uani 1 1 d . . . . .
H50 H 0.273570 0.972554 0.550148 0.047 Uiso 1 1 calc R . . . .
C82 C 0.1337(5) 1.2517(2) 0.5385(3) 0.0518(15) Uani 1 1 d . . . . .
C41 C 0.5809(4) 1.0050(2) 0.59306(19) 0.0409(12) Uani 1 1 d . . . . .
H41 H 0.515070 0.988018 0.586421 0.049 Uiso 1 1 calc R . . . .
C25 C 0.8282(5) 0.9546(2) 0.9948(2) 0.0610(18) Uani 1 1 d . . . . .
H25 H 0.887424 0.948322 1.021095 0.073 Uiso 1 1 calc R . . . .
C19 C 0.2922(4) 0.8671(2) 0.9158(2) 0.0466(13) Uani 1 1 d . . . . .
H19 H 0.239628 0.843271 0.925783 0.056 Uiso 1 1 calc R . . . .
C64 C -0.0361(5) 1.2552(3) 0.5962(3) 0.0646(18) Uani 1 1 d . . . . .
C12 C 0.3807(5) 1.1124(3) 0.9227(2) 0.0569(16) Uani 1 1 d . . . . .
H12 H 0.324069 1.117850 0.943788 0.068 Uiso 1 1 calc R . . . .
C35 C 0.5366(5) 0.8729(2) 0.5878(2) 0.0522(14) Uani 1 1 d . . . . .
H35 H 0.598298 0.882419 0.572381 0.063 Uiso 1 1 calc R . . . .
C20 C 0.3818(4) 0.8747(2) 0.9519(2) 0.0482(13) Uani 1 1 d . . . . .
H20 H 0.391023 0.855722 0.986730 0.058 Uiso 1 1 calc R . . . .
C56 C 0.1934(4) 1.1103(3) 0.8018(2) 0.0554(15) Uani 1 1 d . . . . .
H56 H 0.191095 1.096278 0.838579 0.066 Uiso 1 1 calc R . . . .
C13 C 0.4312(5) 1.1568(3) 0.9036(2) 0.0616(18) Uani 1 1 d . . . . .
H13 H 0.408702 1.192645 0.911196 0.074 Uiso 1 1 calc R . . . .
C62 C 0.5092(5) 1.2618(2) 0.7180(3) 0.0548(15) Uani 1 1 d . . . . .
H62 H 0.505401 1.288607 0.746299 0.066 Uiso 1 1 calc R . . . .
B1 B 0.0069(6) 1.2451(2) 0.5360(3) 0.0569(19) Uani 1 1 d . . . . .
C60 C 0.5819(4) 1.2309(2) 0.6365(3) 0.0547(15) Uani 1 1 d . . . . .
H60 H 0.627556 1.236617 0.608805 0.066 Uiso 1 1 calc R . . . .
C29 C 0.7321(4) 0.8405(2) 0.7247(2) 0.0450(12) Uani 1 1 d . . . . .
H29 H 0.684138 0.840325 0.751779 0.054 Uiso 1 1 calc R . . . .
C31 C 0.8748(5) 0.7994(3) 0.6859(3) 0.071(2) Uani 1 1 d . . . . .
H31 H 0.924068 0.770792 0.686072 0.085 Uiso 1 1 calc R . . . .
C39 C 0.4276(5) 0.8796(3) 0.6627(2) 0.0554(15) Uani 1 1 d . . . . .
H39 H 0.415979 0.892915 0.698703 0.067 Uiso 1 1 calc R . . . .
C43 C 0.6980(6) 1.0747(2) 0.5698(3) 0.0634(19) Uani 1 1 d . . . . .
H43 H 0.713293 1.105029 0.547493 0.076 Uiso 1 1 calc R . . . .
C77 C -0.0711(5) 1.1699(2) 0.4625(3) 0.0547(15) Uani 1 1 d . . . . .
H77 H -0.098045 1.198490 0.438352 0.066 Uiso 1 1 calc R . . . .
C26 C 0.7824(5) 1.0053(2) 0.9911(3) 0.0643(19) Uani 1 1 d . . . . .
H26 H 0.810336 1.033847 1.014964 0.077 Uiso 1 1 calc R . . . .
C32 C 0.8737(5) 0.8405(3) 0.6467(3) 0.0640(18) Uani 1 1 d . . . . .
H32 H 0.922706 0.840549 0.620173 0.077 Uiso 1 1 calc R . . . .
C83 C 0.1820(6) 1.2421(3) 0.4897(3) 0.0643(18) Uani 1 1 d . . . . .
H83 H 0.140141 1.230460 0.456739 0.077 Uiso 1 1 calc R . . . .
C61 C 0.5743(5) 1.2690(2) 0.6773(3) 0.0611(17) Uani 1 1 d . . . . .
H61 H 0.614776 1.301295 0.677513 0.073 Uiso 1 1 calc R . . . .
C70 C -0.0503(6) 1.2906(3) 0.4916(3) 0.074(2) Uani 1 1 d . U . . .
C79 C -0.0496(5) 1.0737(2) 0.4783(3) 0.0685(19) Uani 1 1 d . . . . .
H79 H -0.059646 1.037027 0.466027 0.082 Uiso 1 1 calc R . . . .
C75 C 0.0020(7) 1.3286(3) 0.4601(3) 0.099(2) Uani 1 1 d . U . . .
H75 H 0.075525 1.328677 0.465063 0.119 Uiso 1 1 calc R . . . .
C81 C 0.0165(5) 1.1380(3) 0.5472(3) 0.0698(19) Uani 1 1 d . . . . .
H81 H 0.052606 1.144692 0.583322 0.084 Uiso 1 1 calc R . . . .
C30 C 0.8052(5) 0.7995(3) 0.7248(3) 0.0670(18) Uani 1 1 d . . . . .
H30 H 0.807139 0.771237 0.752034 0.080 Uiso 1 1 calc R . . . .
C85 C 0.3503(6) 1.2653(3) 0.5337(3) 0.073(2) Uani 1 1 d . . . . .
H85 H 0.422105 1.270869 0.531818 0.088 Uiso 1 1 calc R . . . .
C38 C 0.3526(6) 0.8480(3) 0.6314(3) 0.081(2) Uani 1 1 d . . . . .
H38 H 0.289324 0.839809 0.645841 0.098 Uiso 1 1 calc R . . . .
C71 C -0.1587(6) 1.2912(3) 0.4827(3) 0.087(2) Uani 1 1 d . U . . .
H71 H -0.197030 1.266016 0.502238 0.104 Uiso 1 1 calc R . . . .
C84 C 0.2860(6) 1.2487(3) 0.4871(3) 0.078(2) Uani 1 1 d . . . . .
H84 H 0.314032 1.241812 0.452902 0.094 Uiso 1 1 calc R . . . .
C37 C 0.3712(6) 0.8285(3) 0.5793(3) 0.088(3) Uani 1 1 d . . . . .
H37 H 0.320218 0.806671 0.558225 0.106 Uiso 1 1 calc R . . . .
C36 C 0.4628(6) 0.8402(3) 0.5571(3) 0.070(2) Uani 1 1 d . . . . .
H36 H 0.475001 0.826107 0.521476 0.084 Uiso 1 1 calc R . . . .
C80 C 0.0011(5) 1.0847(3) 0.5298(3) 0.071(2) Uani 1 1 d . . . . .
H80 H 0.026086 1.055705 0.553829 0.085 Uiso 1 1 calc R . . . .
C86 C 0.3082(5) 1.2737(2) 0.5830(3) 0.0624(19) Uani 1 1 d . . . . .
H86 H 0.351892 1.284640 0.615542 0.075 Uiso 1 1 calc R . . . .
C73 C -0.1570(9) 1.3653(4) 0.4148(4) 0.117(3) Uani 1 1 d . U . . .
H73 H -0.193378 1.389739 0.388855 0.141 Uiso 1 1 calc R . . . .
C65 C -0.1047(6) 1.2207(4) 0.6198(3) 0.082(2) Uani 1 1 d . . . . .
H65 H -0.126552 1.188139 0.600455 0.098 Uiso 1 1 calc R . . . .
C72 C -0.2125(7) 1.3294(4) 0.4446(3) 0.103(3) Uani 1 1 d . U . . .
H72 H -0.285966 1.330110 0.439828 0.124 Uiso 1 1 calc R . . . .
C69 C -0.0109(6) 1.3018(3) 0.6284(3) 0.080(2) Uani 1 1 d . . . . .
H69 H 0.034133 1.327708 0.614400 0.096 Uiso 1 1 calc R . . . .
C78 C -0.0860(6) 1.1158(3) 0.4444(3) 0.074(2) Uani 1 1 d . . . . .
H78 H -0.121644 1.108414 0.408323 0.089 Uiso 1 1 calc R . . . .
C67 C -0.1115(8) 1.2785(5) 0.7018(4) 0.114(4) Uani 1 1 d . . . . .
H67 H -0.134567 1.285895 0.737260 0.137 Uiso 1 1 calc R . . . .
C66 C -0.1425(6) 1.2322(5) 0.6709(4) 0.102(3) Uani 1 1 d . . . . .
H66 H -0.190311 1.207788 0.684776 0.122 Uiso 1 1 calc R . . . .
C74 C -0.0492(8) 1.3662(3) 0.4219(4) 0.115(3) Uani 1 1 d . U . . .
H74 H -0.011471 1.391193 0.401854 0.138 Uiso 1 1 calc R . . . .
C68 C -0.0466(8) 1.3125(5) 0.6784(4) 0.104(3) Uani 1 1 d . . . . .
H68 H -0.025166 1.345203 0.697661 0.125 Uiso 1 1 calc R . . . .
Cl3 Cl 0.0511(3) 1.01549(15) 0.66439(16) 0.1699(15) Uani 1 1 d . U . . .
Cl4 Cl 0.1429(4) 0.91929(19) 0.72271(16) 0.1222(15) Uani 0.65 1 d . U P A 1
C89 C 0.1175(10) 0.9895(5) 0.7213(4) 0.142(4) Uani 1 1 d . U . . .
H89A H 0.079626 0.998074 0.753796 0.171 Uiso 0.65 1 calc R . P A 1
H89B H 0.184765 1.008726 0.727386 0.171 Uiso 0.65 1 calc R . P A 1
H89C H 0.117876 1.014089 0.754101 0.171 Uiso 0.35 1 calc R . P A 2
H89D H 0.189598 0.980657 0.715073 0.171 Uiso 0.35 1 calc R . P A 2
Cl0A Cl 0.0464(9) 0.9323(4) 0.7289(4) 0.138(3) Uani 0.35 1 d . U P A 2
Cl1 Cl 0.7199(4) 1.2037(2) 0.7940(2) 0.1146(17) Uani 0.5 1 d D U P . .
Cl2 Cl 0.8977(8) 1.2487(5) 0.8505(4) 0.117(3) Uani 0.25 1 d D U P B 1
C0 C 0.869(3) 1.1890(12) 0.8101(14) 0.114(4) Uani 0.25 1 d D U P B 1
H0A H 0.884190 1.155185 0.832094 0.136 Uiso 0.25 1 calc R . P B 1
H0B H 0.904916 1.188120 0.775687 0.136 Uiso 0.25 1 calc R . P B 1
Cl1A Cl 0.8219(13) 1.3057(6) 0.8191(6) 0.163(4) Uani 0.25 1 d D U P B 2
C1A C 0.831(2) 1.2331(9) 0.8281(16) 0.119(4) Uani 0.25 1 d D U P B 2
H1AA H 0.892697 1.219065 0.812140 0.143 Uiso 0.25 1 calc R . P B 2
H1AB H 0.837643 1.223805 0.868595 0.143 Uiso 0.25 1 calc R . P B 2

loop_
_atom_site_aniso_label
_atom_site_aniso_U_11
_atom_site_aniso_U_22
_atom_site_aniso_U_33
_atom_site_aniso_U_23
_atom_site_aniso_U_13
_atom_site_aniso_U_12
Os1 0.02191(8) 0.01709(7) 0.02235(7) 0.00094(6) -0.00062(5) 0.00097(7)
P1 0.0279(5) 0.0223(5) 0.0206(5) -0.0014(4) -0.0026(4) 0.0043(5)
P2 0.0273(5) 0.0242(5) 0.0222(5) -0.0014(4) 0.0009(4) -0.0025(5)
P3 0.0279(5) 0.0172(5) 0.0252(5) 0.0024(4) -0.0002(4) 0.0022(4)
C3 0.030(2) 0.0179(19) 0.032(2) 0.0013(16) 0.0025(17) 0.0015(18)
O1 0.0434(18) 0.0175(14) 0.0365(16) -0.0029(12) 0.0146(14) -0.0086(14)
C7 0.029(2) 0.020(2) 0.0265(19) -0.0022(16) -0.0027(16) 0.0044(18)
O2 0.046(2) 0.0311(17) 0.0408(18) 0.0025(14) 0.0081(15) -0.0114(16)
O4 0.0351(19) 0.039(2) 0.079(3) 0.0019(18) -0.0271(18) 0.0039(17)
C4 0.032(2) 0.0196(19) 0.0286(19) -0.0009(17) 0.0025(16) 0.0018(19)
C6 0.028(2) 0.028(2) 0.032(2) -0.0053(18) 0.0003(17) -0.0023(19)
C1 0.026(2) 0.023(2) 0.0228(18) 0.0029(16) 0.0070(15) 0.0038(18)
C2 0.034(2) 0.022(2) 0.0202(18) 0.0020(15) 0.0037(16) 0.0023(18)
C5 0.035(2) 0.021(2) 0.036(2) -0.0013(17) 0.0009(18) -0.0040(18)
O3 0.039(2) 0.057(3) 0.120(4) 0.013(3) -0.026(2) -0.021(2)
C8 0.030(2) 0.034(3) 0.053(3) -0.006(2) -0.007(2) -0.002(2)
C9 0.047(4) 0.066(5) 0.112(6) -0.002(4) -0.047(4) 0.005(3)
C34 0.042(3) 0.032(3) 0.034(2) 0.003(2) -0.011(2) -0.002(2)
C10 0.041(2) 0.030(2) 0.0205(19) -0.0026(16) -0.0042(17) 0.014(2)
C16 0.031(2) 0.028(2) 0.027(2) -0.0016(17) 0.0070(17) 0.0042(19)
C52 0.029(2) 0.022(2) 0.030(2) -0.0015(16) -0.0023(17) 0.0006(18)
C22 0.033(2) 0.029(2) 0.0220(18) 0.0021(16) -0.0050(16) 0.0048(19)
C51 0.036(2) 0.026(2) 0.036(2) 0.0013(18) -0.0011(18) -0.001(2)
C58 0.031(2) 0.017(2) 0.040(2) 0.0042(17) -0.0034(18) 0.0018(18)
C59 0.039(3) 0.031(3) 0.051(3) 0.011(2) 0.002(2) 0.001(2)
C15 0.050(3) 0.033(3) 0.033(2) -0.0063(19) -0.004(2) 0.007(2)
C63 0.038(3) 0.023(2) 0.050(3) -0.002(2) -0.004(2) 0.005(2)
C28 0.030(2) 0.030(2) 0.033(2) -0.0079(18) -0.0040(18) 0.003(2)
C46 0.027(2) 0.025(2) 0.0265(19) -0.0001(16) 0.0020(16) 0.0004(18)
C40 0.044(3) 0.030(2) 0.027(2) -0.0034(18) 0.0134(19) -0.004(2)
C49 0.047(3) 0.049(3) 0.028(2) -0.010(2) 0.001(2) 0.001(3)
C17 0.033(2) 0.053(3) 0.032(2) 0.006(2) 0.0040(19) -0.003(2)
C23 0.042(3) 0.025(2) 0.030(2) -0.0038(17) -0.0060(18) 0.006(2)
C21 0.045(3) 0.044(3) 0.034(2) 0.007(2) 0.002(2) 0.001(2)
C48 0.060(3) 0.048(3) 0.027(2) 0.005(2) 0.001(2) 0.003(3)
C11 0.053(3) 0.048(3) 0.028(2) -0.003(2) 0.001(2) 0.022(3)
C45 0.060(3) 0.048(3) 0.033(2) -0.007(2) 0.013(2) -0.019(3)
C57 0.039(3) 0.049(3) 0.034(2) 0.005(2) 0.003(2) 0.008(2)
C47 0.052(3) 0.025(2) 0.029(2) 0.0056(18) -0.001(2) 0.001(2)
C54 0.032(3) 0.053(3) 0.057(3) -0.002(3) 0.003(2) 0.013(3)
C76 0.033(3) 0.032(3) 0.080(4) -0.015(3) -0.009(3) 0.004(2)
C27 0.053(3) 0.037(3) 0.044(3) -0.012(2) -0.019(2) 0.012(3)
C53 0.037(3) 0.036(3) 0.041(3) 0.000(2) -0.003(2) 0.005(2)
C55 0.035(3) 0.067(4) 0.060(3) -0.007(3) 0.018(3) -0.001(3)
C44 0.081(4) 0.044(3) 0.059(4) -0.011(3) 0.033(3) -0.027(3)
C18 0.032(3) 0.066(4) 0.041(3) -0.001(3) 0.008(2) -0.009(3)
C42 0.081(4) 0.037(3) 0.053(3) 0.012(2) 0.027(3) 0.020(3)
C24 0.052(3) 0.033(3) 0.043(3) -0.002(2) -0.013(2) 0.014(2)
C87 0.055(3) 0.021(2) 0.072(4) 0.006(2) -0.028(3) 0.003(2)
C33 0.040(3) 0.065(4) 0.034(2) -0.010(2) 0.006(2) 0.006(3)
C14 0.077(4) 0.029(3) 0.045(3) -0.009(2) -0.008(3) 0.010(3)
C50 0.040(3) 0.028(2) 0.047(3) -0.008(2) 0.001(2) -0.001(2)
C82 0.058(3) 0.017(2) 0.072(4) 0.011(2) -0.027(3) -0.002(2)
C41 0.050(3) 0.037(3) 0.038(2) 0.003(2) 0.016(2) 0.007(2)
C25 0.064(4) 0.049(4) 0.058(3) -0.011(3) -0.038(3) 0.021(3)
C19 0.047(3) 0.043(3) 0.054(3) 0.005(2) 0.021(2) -0.006(3)
C64 0.045(3) 0.057(4) 0.085(5) -0.011(3) -0.026(3) 0.022(3)
C12 0.075(4) 0.061(4) 0.035(3) -0.007(3) 0.009(3) 0.036(4)
C35 0.053(3) 0.055(4) 0.046(3) -0.013(3) -0.004(2) 0.001(3)
C20 0.054(3) 0.045(3) 0.047(3) 0.018(2) 0.012(2) 0.003(3)
C56 0.053(3) 0.072(4) 0.044(3) 0.008(3) 0.016(2) 0.006(3)
C13 0.095(5) 0.046(4) 0.043(3) -0.012(3) 0.000(3) 0.038(4)
C62 0.054(3) 0.024(3) 0.083(4) -0.003(3) -0.008(3) 0.004(3)
B1 0.057(4) 0.023(3) 0.081(5) -0.011(3) -0.033(3) 0.011(3)
C60 0.043(3) 0.041(3) 0.081(4) 0.023(3) 0.007(3) -0.003(3)
C29 0.046(3) 0.037(3) 0.053(3) -0.004(2) 0.008(2) 0.011(2)
C31 0.064(4) 0.066(5) 0.081(5) -0.015(4) 0.002(4) 0.037(4)
C39 0.054(3) 0.057(4) 0.053(3) -0.008(3) -0.003(3) -0.018(3)
C43 0.108(6) 0.035(3) 0.055(4) -0.001(3) 0.043(4) -0.007(4)
C77 0.062(4) 0.031(3) 0.071(4) -0.013(3) 0.008(3) -0.002(3)
C26 0.075(4) 0.041(3) 0.066(4) -0.017(3) -0.040(3) 0.010(3)
C32 0.046(3) 0.085(5) 0.062(4) -0.023(4) 0.013(3) 0.017(4)
C83 0.083(5) 0.048(4) 0.057(4) 0.022(3) -0.012(3) -0.024(3)
C61 0.051(4) 0.021(3) 0.107(5) 0.009(3) -0.007(3) -0.008(3)
C70 0.094(4) 0.038(3) 0.076(4) -0.021(3) -0.052(3) 0.025(3)
C79 0.068(4) 0.027(3) 0.111(6) -0.020(3) 0.014(4) -0.006(3)
C75 0.131(5) 0.033(3) 0.112(5) 0.006(3) -0.074(4) 0.003(4)
C81 0.058(4) 0.042(4) 0.102(5) -0.013(3) -0.026(4) 0.006(3)
C30 0.073(4) 0.054(4) 0.075(4) -0.001(3) 0.011(3) 0.027(4)
C85 0.067(4) 0.049(4) 0.100(5) 0.039(4) -0.004(4) -0.017(3)
C38 0.063(4) 0.095(6) 0.084(5) -0.022(4) 0.001(4) -0.042(4)
C71 0.092(4) 0.099(5) 0.061(3) -0.031(3) -0.030(3) 0.064(4)
C84 0.092(6) 0.061(4) 0.079(5) 0.027(4) 0.004(4) -0.031(4)
C37 0.088(6) 0.091(6) 0.079(5) -0.032(4) -0.019(4) -0.036(5)
C36 0.077(5) 0.076(5) 0.051(3) -0.022(3) -0.018(3) -0.001(4)
C80 0.052(4) 0.034(3) 0.123(6) -0.001(4) -0.002(4) 0.005(3)
C86 0.058(4) 0.022(3) 0.097(5) 0.018(3) -0.036(4) -0.003(3)
C73 0.144(6) 0.096(5) 0.098(5) -0.004(4) -0.046(5) 0.065(5)
C65 0.056(4) 0.098(6) 0.085(5) -0.014(5) -0.020(4) 0.036(5)
C72 0.104(5) 0.136(6) 0.061(4) -0.017(4) -0.023(4) 0.074(5)
C69 0.082(5) 0.065(5) 0.085(5) -0.029(4) -0.025(4) 0.038(4)
C78 0.095(5) 0.050(4) 0.075(4) -0.023(3) 0.002(4) -0.016(4)
C67 0.082(6) 0.162(12) 0.093(7) -0.042(7) -0.012(5) 0.067(7)
C66 0.052(4) 0.154(10) 0.097(6) 0.004(6) 0.001(4) 0.037(6)
C74 0.155(6) 0.059(4) 0.112(5) 0.010(4) -0.066(5) 0.021(5)
C68 0.089(7) 0.109(8) 0.106(7) -0.030(6) -0.024(5) 0.058(6)
Cl3 0.201(4) 0.129(3) 0.163(3) 0.008(2) -0.050(3) 0.036(3)
Cl4 0.173(4) 0.106(3) 0.077(2) 0.019(2) -0.028(3) -0.006(3)
C89 0.192(8) 0.125(7) 0.102(6) 0.001(6) -0.016(6) -0.069(7)
Cl0A 0.172(7) 0.100(6) 0.133(6) 0.024(5) -0.024(6) -0.061(6)
Cl1 0.109(3) 0.130(4) 0.100(3) 0.015(3) -0.005(3) -0.040(3)
Cl2 0.109(6) 0.149(8) 0.094(6) -0.023(5) 0.023(5) -0.053(6)
C0 0.116(8) 0.125(8) 0.097(8) 0.008(7) 0.001(7) -0.047(8)
Cl1A 0.202(11) 0.148(10) 0.140(8) 0.000(8) 0.024(8) -0.029(9)
C1A 0.120(8) 0.130(8) 0.104(7) 0.008(7) -0.001(7) -0.048(7)

loop_
_atom_type_symbol
_atom_type_description
_atom_type_scat_dispersion_real
_atom_type_scat_dispersion_imag
_atom_type_scat_source
C C 0.0033 0.0016 'International Tables Vol C Tables 4.2.6.8 and 6.1.1.4'
H H 0.0000 0.0000 'International Tables Vol C Tables 4.2.6.8 and 6.1.1.4'
B B 0.0013 0.0007 'International Tables Vol C Tables 4.2.6.8 and 6.1.1.4'
Cl Cl 0.1484 0.1585 'International Tables Vol C Tables 4.2.6.8 and 6.1.1.4'
O O 0.0106 0.0060 'International Tables Vol C Tables 4.2.6.8 and 6.1.1.4'
Os Os -1.2165 7.6030 'International Tables Vol C Tables 4.2.6.8 and 6.1.1.4'
P P 0.1023 0.0942 'International Tables Vol C Tables 4.2.6.8 and 6.1.1.4'

loop_
_geom_angle_atom_site_label_1
_geom_angle_atom_site_label_2
_geom_angle_atom_site_label_3
_geom_angle
_geom_angle_site_symmetry_1
_geom_angle_site_symmetry_3
_geom_angle_publ_flag
P1 Os1 O2 89.28(7) . . ?
P2 Os1 P1 172.99(4) . . ?
P2 Os1 O2 93.47(8) . . ?
O1 Os1 P1 86.31(8) . . ?
O1 Os1 P2 86.99(8) . . ?
O1 Os1 O2 95.83(12) . . ?
O1 Os1 C4 165.02(15) . . ?
C7 Os1 P1 89.22(11) . . ?
C7 Os1 P2 88.97(11) . . ?
C7 Os1 O1 92.35(15) . . ?
C7 Os1 O2 171.58(14) . . ?
C7 Os1 C4 72.84(17) . . ?
C4 Os1 P1 95.51(11) . . ?
C4 Os1 P2 90.43(11) . . ?
C4 Os1 O2 99.06(13) . . ?
C1 Os1 P1 93.16(11) . . ?
C1 Os1 P2 92.25(11) . . ?
C1 Os1 O1 123.16(15) . . ?
C1 Os1 C7 144.49(17) . . ?
C1 Os1 O2 27.43(14) . . ?
C1 Os1 C4 71.66(17) . . ?
C10 P1 Os1 119.51(14) . . ?
C10 P1 C16 104.3(2) . . ?
C10 P1 C22 104.47(19) . . ?
C16 P1 Os1 110.85(14) . . ?
C22 P1 Os1 112.51(14) . . ?
C22 P1 C16 103.8(2) . . ?
C34 P2 Os1 115.76(17) . . ?
C28 P2 Os1 114.92(14) . . ?
C28 P2 C34 100.2(2) . . ?
C40 P2 Os1 113.76(14) . . ?
C40 P2 C34 104.7(2) . . ?
C40 P2 C28 106.0(2) . . ?
C2 P3 C52 112.19(19) . . ?
C2 P3 C58 104.9(2) . . ?
C2 P3 C46 112.1(2) . . ?
C58 P3 C52 108.9(2) . . ?
C58 P3 C46 111.0(2) . . ?
C46 P3 C52 107.75(19) . . ?
C2 C3 C4 114.2(4) . . ?
C6 C7 Os1 124.1(3) . . ?
C1 O2 Os1 48.5(2) . . ?
C8 O4 C9 115.5(5) . . ?
C3 C4 Os1 119.4(3) . . ?
C5 C4 Os1 118.7(3) . . ?
C5 C4 C3 121.9(4) . . ?
C7 C6 C5 111.6(4) . . ?
C7 C6 C8 126.0(4) . . ?
C5 C6 C8 122.2(4) . . ?
O2 C1 Os1 104.1(3) . . ?
O2 C1 C2 130.0(4) . . ?
C2 C1 Os1 125.9(3) . . ?
C3 C2 P3 124.8(3) . . ?
C3 C2 C1 108.7(4) . . ?
C1 C2 P3 126.6(3) . . ?
C4 C5 C6 112.7(4) . . ?
O4 C8 C6 112.7(4) . . ?
O3 C8 O4 122.7(5) . . ?
O3 C8 C6 124.6(5) . . ?
C35 C34 P2 119.3(4) . . ?
C35 C34 C39 120.2(5) . . ?
C39 C34 P2 120.5(4) . . ?
C15 C10 P1 119.1(3) . . ?
C11 C10 P1 121.9(4) . . ?
C11 C10 C15 119.0(4) . . ?
C17 C16 P1 118.6(3) . . ?
C17 C16 C21 118.6(4) . . ?
C21 C16 P1 122.8(4) . . ?
C57 C52 P3 123.2(3) . . ?
C57 C52 C53 119.6(4) . . ?
C53 C52 P3 117.2(3) . . ?
C23 C22 P1 118.9(3) . . ?
C27 C22 P1 122.1(3) . . ?
C27 C22 C23 119.0(4) . . ?
C50 C51 C46 120.0(4) . . ?
C59 C58 P3 120.3(4) . . ?
C63 C58 P3 119.0(4) . . ?
C63 C58 C59 120.1(4) . . ?
C60 C59 C58 119.3(5) . . ?
C14 C15 C10 120.1(5) . . ?
C62 C63 C58 119.8(5) . . ?
C33 C28 P2 122.8(4) . . ?
C33 C28 C29 118.8(5) . . ?
C29 C28 P2 118.2(4) . . ?
C51 C46 P3 119.4(3) . . ?
C51 C46 C47 119.7(4) . . ?
C47 C46 P3 120.7(3) . . ?
C45 C40 P2 119.6(4) . . ?
C41 C40 P2 120.8(4) . . ?
C41 C40 C45 119.3(5) . . ?
C50 C49 C48 120.5(4) . . ?
C16 C17 C18 120.8(4) . . ?
C24 C23 C22 121.0(4) . . ?
C20 C21 C16 120.5(5) . . ?
C49 C48 C47 120.2(5) . . ?
C12 C11 C10 119.1(6) . . ?
C40 C45 C44 119.3(6) . . ?
C52 C57 C56 119.9(5) . . ?
C48 C47 C46 119.3(4) . . ?
C55 C54 C53 119.5(5) . . ?
C77 C76 B1 124.6(5) . . ?
C77 C76 C81 115.0(5) . . ?
C81 C76 B1 120.3(5) . . ?
C22 C27 C26 119.8(5) . . ?
C54 C53 C52 120.1(5) . . ?
C54 C55 C56 120.7(5) . . ?
C43 C44 C45 120.8(6) . . ?
C19 C18 C17 120.3(5) . . ?
C43 C42 C41 120.4(6) . . ?
C23 C24 C25 119.6(5) . . ?
C86 C87 C82 121.3(7) . . ?
C32 C33 C28 120.5(6) . . ?
C13 C14 C15 120.9(6) . . ?
C49 C50 C51 120.3(5) . . ?
C87 C82 B1 126.1(6) . . ?
C83 C82 C87 114.5(6) . . ?
C83 C82 B1 119.5(5) . . ?
C40 C41 C42 120.0(5) . . ?
C26 C25 C24 119.8(5) . . ?
C18 C19 C20 119.4(5) . . ?
C65 C64 B1 124.7(6) . . ?
C65 C64 C69 113.2(8) . . ?
C69 C64 B1 122.0(7) . . ?
C13 C12 C11 120.8(5) . . ?
C34 C35 C36 120.4(6) . . ?
C21 C20 C19 120.5(5) . . ?
C55 C56 C57 120.2(5) . . ?
C14 C13 C12 120.1(5) . . ?
C61 C62 C63 119.5(6) . . ?
C76 B1 C82 105.6(5) . . ?
C76 B1 C70 111.1(5) . . ?
C82 B1 C70 109.3(6) . . ?
C64 B1 C76 110.5(6) . . ?
C64 B1 C82 113.4(5) . . ?
C64 B1 C70 107.0(5) . . ?
C61 C60 C59 120.0(6) . . ?
C30 C29 C28 120.1(5) . . ?
C30 C31 C32 120.4(6) . . ?
C38 C39 C34 119.5(6) . . ?
C42 C43 C44 120.2(6) . . ?
C76 C77 C78 122.2(6) . . ?
C25 C26 C27 120.8(5) . . ?
C31 C32 C33 119.7(6) . . ?
C84 C83 C82 123.6(6) . . ?
C60 C61 C62 121.4(5) . . ?
C75 C70 B1 125.1(7) . . ?
C71 C70 B1 118.4(7) . . ?
C71 C70 C75 116.5(7) . . ?
C80 C79 C78 119.3(6) . . ?
C74 C75 C70 123.6(9) . . ?
C80 C81 C76 122.9(6) . . ?
C31 C30 C29 120.4(6) . . ?
C86 C85 C84 118.4(7) . . ?
C37 C38 C39 119.6(7) . . ?
C70 C71 C72 120.9(9) . . ?
C83 C84 C85 120.6(8) . . ?
C38 C37 C36 121.3(6) . . ?
C37 C36 C35 119.0(6) . . ?
C79 C80 C81 120.2(7) . . ?
C85 C86 C87 121.5(6) . . ?
C72 C73 C74 121.5(8) . . ?
C64 C65 C66 122.5(9) . . ?
C73 C72 C71 119.9(9) . . ?
C68 C69 C64 124.2(10) . . ?
C79 C78 C77 120.4(6) . . ?
C68 C67 C66 116.1(10) . . ?
C67 C66 C65 121.4(10) . . ?
C73 C74 C75 117.6(10) . . ?
C67 C68 C69 122.6(10) . . ?
Cl3 C89 Cl4 118.2(6) . . ?
Cl3 C89 Cl0A 99.6(7) . . ?
Cl2 C0 Cl1 95.4(16) . . ?
Cl1 C1A Cl1A 108.4(14) . . ?

loop_
_geom_bond_atom_site_label_1
_geom_bond_atom_site_label_2
_geom_bond_distance
_geom_bond_site_symmetry_2
_geom_bond_publ_flag
Os1 P1 2.4189(10) . ?
Os1 P2 2.4014(10) . ?
Os1 O1 2.027(3) . ?
Os1 C7 1.998(4) . ?
Os1 O2 2.586(4) . ?
Os1 C4 2.127(4) . ?
Os1 C1 1.997(4) . ?
P1 C10 1.824(4) . ?
P1 C16 1.833(5) . ?
P1 C22 1.828(4) . ?
P2 C34 1.830(5) . ?
P2 C28 1.826(5) . ?
P2 C40 1.825(5) . ?
P3 C2 1.780(4) . ?
P3 C52 1.799(4) . ?
P3 C58 1.790(4) . ?
P3 C46 1.792(4) . ?
C3 C4 1.404(6) . ?
C3 C2 1.378(6) . ?
C7 C6 1.370(6) . ?
O2 C1 1.228(5) . ?
O4 C8 1.332(6) . ?
O4 C9 1.449(6) . ?
C4 C5 1.371(6) . ?
C6 C5 1.418(6) . ?
C6 C8 1.474(6) . ?
C1 C2 1.442(6) . ?
O3 C8 1.199(6) . ?
C34 C35 1.386(7) . ?
C34 C39 1.403(8) . ?
C10 C15 1.410(7) . ?
C10 C11 1.399(7) . ?
C16 C17 1.379(6) . ?
C16 C21 1.392(6) . ?
C52 C57 1.370(6) . ?
C52 C53 1.402(6) . ?
C22 C23 1.392(6) . ?
C22 C27 1.384(6) . ?
C51 C46 1.394(6) . ?
C51 C50 1.380(6) . ?
C58 C59 1.394(7) . ?
C58 C63 1.387(6) . ?
C59 C60 1.387(7) . ?
C15 C14 1.373(7) . ?
C63 C62 1.385(7) . ?
C28 C33 1.394(6) . ?
C28 C29 1.395(7) . ?
C46 C47 1.399(6) . ?
C40 C45 1.395(7) . ?
C40 C41 1.387(7) . ?
C49 C48 1.379(7) . ?
C49 C50 1.374(7) . ?
C17 C18 1.386(7) . ?
C23 C24 1.378(6) . ?
C21 C20 1.376(7) . ?
C48 C47 1.391(6) . ?
C11 C12 1.396(7) . ?
C45 C44 1.400(8) . ?
C57 C56 1.390(7) . ?
C54 C53 1.383(7) . ?
C54 C55 1.372(8) . ?
C76 B1 1.637(8) . ?
C76 C77 1.377(8) . ?
C76 C81 1.404(9) . ?
C27 C26 1.388(7) . ?
C55 C56 1.374(8) . ?
C44 C43 1.370(9) . ?
C18 C19 1.371(7) . ?
C42 C41 1.404(7) . ?
C42 C43 1.357(9) . ?
C24 C25 1.382(7) . ?
C87 C82 1.416(7) . ?
C87 C86 1.400(9) . ?
C33 C32 1.387(8) . ?
C14 C13 1.363(9) . ?
C82 B1 1.651(9) . ?
C82 C83 1.410(9) . ?
C25 C26 1.376(8) . ?
C19 C20 1.382(8) . ?
C64 B1 1.625(11) . ?
C64 C65 1.395(11) . ?
C64 C69 1.397(9) . ?
C12 C13 1.376(9) . ?
C35 C36 1.394(8) . ?
C62 C61 1.375(9) . ?
B1 C70 1.658(9) . ?
C60 C61 1.365(9) . ?
C29 C30 1.384(8) . ?
C31 C32 1.378(10) . ?
C31 C30 1.372(9) . ?
C39 C38 1.396(8) . ?
C77 C78 1.401(8) . ?
C83 C84 1.371(10) . ?
C70 C75 1.421(12) . ?
C70 C71 1.401(10) . ?
C79 C80 1.358(10) . ?
C79 C78 1.365(10) . ?
C75 C74 1.411(9) . ?
C81 C80 1.380(8) . ?
C85 C84 1.378(10) . ?
C85 C86 1.372(10) . ?
C38 C37 1.385(10) . ?
C71 C72 1.432(10) . ?
C37 C36 1.390(10) . ?
C73 C72 1.387(14) . ?
C73 C74 1.394(14) . ?
C65 C66 1.399(11) . ?
C69 C68 1.360(11) . ?
C67 C66 1.391(14) . ?
C67 C68 1.353(14) . ?
Cl3 C89 1.657(11) . ?
Cl4 C89 1.751(13) . ?
C89 Cl0A 1.701(13) . ?
Cl1 C0 1.97(4) . ?
Cl1 C1A 1.733(19) . ?
Cl2 C0 1.770(19) . ?
Cl1A C1A 1.796(19) . ?
